data_2225167
loop_
_publ_author_name
'Babaryk, Artem A.'
'Bon, Vladimir'
'Zatovsky, Igor V.'
'Slobodyanik, Nikolay S.'
'Pekhnyo, Vasily'

_publ_section_title
;
 Reinvestigation of KMg~1/3~Nb~2/3~OPO~4~
;
_journal_coeditor_code BR2136
_journal_issue 3
_journal_name_full 'Acta Crystallographica Section E'
_journal_page_first i15
_journal_page_last i16
_journal_paper_doi 10.1107/S1600536810004617
_journal_volume 66
_journal_year 2010
_chemical_formula_iupac 'K0.96 (Mg0.32 Nb0.68 O) (P O4)'
_chemical_formula_structural 'K0.96 (Mg0.32 Nb0.68 O) (P O4)'
_chemical_formula_sum 'K0.96 Mg0.32 Nb0.68 O5 P'
_chemical_formula_weight 219.46
_chemical_name_systematic
;
potassium magnesium niobium oxide phosphate
;
_space_group_IT_number 76
_symmetry_cell_setting tetragonal
_symmetry_space_group_name_Hall 'P 4w'
_symmetry_space_group_name_H-M 'P 41'
_atom_sites_solution_primary isomor
_atom_sites_solution_secondary difmap
_audit_creation_method 'WinGX routine CIF_UPDATE'
_cell_angle_alpha 90
_cell_angle_beta 90
_cell_angle_gamma 90
_cell_formula_units_Z 4
_cell_length_a 6.52610(10)
_cell_length_b 6.52610(10)
_cell_length_c 10.8427(4)
_cell_measurement_reflns_used 2061
_cell_measurement_temperature 293(2)
_cell_measurement_theta_max 30.5677
_cell_measurement_theta_min 3.1215
_cell_volume 461.79(2)
_computing_cell_refinement 'SAINT (Bruker, 2007)'
_computing_data_collection 'APEX2 (Bruker, 2007)'
_computing_data_reduction 'SAINT (Bruker, 2007)'
_computing_molecular_graphics 'XP in SHELXTL (Sheldrick, 2008) and SLANT PLANE in WinGX (Farrugia, 1999)'
_computing_publication_material 'SHELXTL (Sheldrick, 2008)'
_computing_structure_refinement 'SHELXL97 (Sheldrick, 2008)'
_computing_structure_solution 'SHELXS97 (Sheldrick, 2008)'
_diffrn_ambient_temperature 293(2)
_diffrn_measured_fraction_theta_full 0.994
_diffrn_measured_fraction_theta_max 0.994
_diffrn_measurement_device_type 'Bruker APEXII'
_diffrn_measurement_method '\f or \w oscillation scans'
_diffrn_radiation_monochromator graphite
_diffrn_radiation_type MoK\a
_diffrn_radiation_wavelength 0.71073
_diffrn_reflns_av_R_equivalents 0.0167
_diffrn_reflns_limit_h_max 5
_diffrn_reflns_limit_h_min -8
_diffrn_reflns_limit_k_max 5
_diffrn_reflns_limit_k_min -9
_diffrn_reflns_limit_l_max 15
_diffrn_reflns_limit_l_min -7
_diffrn_reflns_number 2467
_diffrn_reflns_reduction_process
;
Blessing, (1987)
Blessing, (1989)
;
_diffrn_reflns_theta_full 29.99
_diffrn_reflns_theta_max 29.99
_diffrn_reflns_theta_min 3.12
_diffrn_standards_interval_count 0
_diffrn_standards_interval_time 0
_diffrn_standards_number 0
_exptl_absorpt_coefficient_mu 3.024
_exptl_absorpt_correction_T_max 0.746
_exptl_absorpt_correction_T_min 0.603
_exptl_absorpt_correction_type multi-scan
_exptl_absorpt_process_details
;
[SORTAV (Blessing, 1995) and SADABS (Bruker, 2007)]
;
_exptl_crystal_colour colourless
_exptl_crystal_density_diffrn 3.158
_exptl_crystal_density_method 'not measured'
_exptl_crystal_description block
_exptl_crystal_F_000 420.4
_exptl_crystal_size_max 0.3
_exptl_crystal_size_mid 0.3
_exptl_crystal_size_min 0.3
_refine_diff_density_max 0.624
_refine_diff_density_min -0.538
_refine_ls_abs_structure_details
;
Flack (1983), 336 Friedel pairs
;
_refine_ls_abs_structure_Flack 0.08(10)
_refine_ls_extinction_coef 0.0115(15)
_refine_ls_extinction_method SHELXL
_refine_ls_goodness_of_fit_ref 1.196
_refine_ls_matrix_type full
_refine_ls_number_parameters 107
_refine_ls_number_reflns 1036
_refine_ls_number_restraints 3
_refine_ls_restrained_S_all 1.195
_refine_ls_R_factor_all 0.0257
_refine_ls_R_factor_gt 0.0251
_refine_ls_shift/su_max 0.001
_refine_ls_shift/su_mean 0
_refine_ls_structure_factor_coef Fsqd
_refine_ls_weighting_details 'calc w=1/[\s^2^(Fo^2^)+1.2901P] where P=(Fo^2^+2Fc^2^)/3'
_refine_ls_weighting_scheme calc
_refine_ls_wR_factor_ref 0.0551
_reflns_number_gt 1020
_reflns_number_total 1036
_reflns_threshold_expression I>2\s(I)
_cod_data_source_file br2136.cif
_cod_data_source_block I
_cod_database_code 2225167
_cod_database_fobs_code 2225167

loop_
_symmetry_equiv_pos_as_xyz
'x, y, z'
'-x, -y, z+1/2'
'-y, x, z+1/4'
'y, -x, z+3/4'

loop_
_atom_site_type_symbol
_atom_site_label
_atom_site_fract_x
_atom_site_fract_y
_atom_site_fract_z
_atom_site_U_iso_or_equiv
_atom_site_adp_type
_atom_site_calc_flag
_atom_site_refinement_flags
_atom_site_occupancy
_atom_site_disorder_assembly
_atom_site_disorder_group
O O1 0.9717(6) 0.5139(5) 0.8485(5) 0.0163(9) Uani d . 1 . .
O O2 0.5141(5) 0.9718(6) 0.8260(5) 0.0169(10) Uani d . 1 . .
O O3 0.8102(4) 0.7859(4) 0.9827(3) 0.0144(7) Uani d . 1 . .
O O4 0.1898(4) 0.7865(4) 0.9406(3) 0.0133(7) Uani d . 1 . .
O O5 0.5433(5) 0.5429(5) 0.8361(4) 0.0132(6) Uani d . 1 . .
P P1 1.00000(13) 0.65145(13) 0.96154(16) 0.01016(19) Uani d . 1 . .
K K1A 0.2428(18) 0.7800(11) 0.5076(6) 0.034(3) Uani d P 0.344(17) . .
K K1B 0.155(4) 0.827(2) 0.531(3) 0.056(7) Uani d P 0.148(16) . .
K K2A 0.2198(14) 0.758(2) 0.6659(7) 0.034(3) Uani d P 0.332(19) . .
K K2B 0.173(3) 0.844(5) 0.642(3) 0.054(7) Uani d P 0.140(18) . .
Mg Mg1 0.49981(6) 0.74099(6) 0.96157(9) 0.01355(13) Uani d P 0.3214(12) . .
Nb Nb1 0.49981(6) 0.74099(6) 0.96157(9) 0.01355(13) Uani d P 0.6786(12) . .

loop_
_atom_site_aniso_label
_atom_site_aniso_U_11
_atom_site_aniso_U_22
_atom_site_aniso_U_33
_atom_site_aniso_U_12
_atom_site_aniso_U_13
_atom_site_aniso_U_23
O1 0.0156(15) 0.0163(18) 0.017(2) 0.0044(12) -0.0035(17) -0.0086(13)
O2 0.0172(19) 0.0154(15) 0.018(2) 0.0050(12) 0.0065(14) 0.0085(17)
O3 0.0125(12) 0.0158(12) 0.015(2) 0.0014(10) 0.0002(14) -0.0028(13)
O4 0.0126(12) 0.0154(12) 0.012(2) -0.0010(10) 0.0003(13) 0.0015(13)
O5 0.0132(14) 0.0124(14) 0.0139(13) -0.0007(8) 0.0017(14) -0.0026(14)
P1 0.0071(3) 0.0133(4) 0.0101(4) 0.0002(3) -0.0020(4) -0.0003(5)
K1A 0.049(5) 0.027(2) 0.026(3) -0.022(3) -0.007(2) 0.0018(18)
K1B 0.044(9) 0.019(5) 0.10(2) -0.019(5) 0.019(10) -0.006(6)
K2A 0.026(3) 0.049(5) 0.027(3) -0.021(3) 0.0017(19) -0.010(2)
K2B 0.018(6) 0.042(10) 0.10(2) -0.016(6) -0.003(7) 0.008(11)
Mg1 0.00835(18) 0.0162(2) 0.0161(2) 0.00006(16) -0.0009(2) 0.0003(3)
Nb1 0.00835(18) 0.0162(2) 0.0161(2) 0.00006(16) -0.0009(2) 0.0003(3)

loop_
_atom_type_symbol
_atom_type_description
_atom_type_scat_dispersion_real
_atom_type_scat_dispersion_imag
_atom_type_scat_source
O O 0.0106 0.006 'International Tables Vol C Tables 4.2.6.8 and 6.1.1.4'
Mg Mg 0.0486 0.0363 'International Tables Vol C Tables 4.2.6.8 and 6.1.1.4'
P P 0.1023 0.0942 'International Tables Vol C Tables 4.2.6.8 and 6.1.1.4'
K K 0.2009 0.2494 'International Tables Vol C Tables 4.2.6.8 and 6.1.1.4'
Nb Nb -2.0727 0.6215 'International Tables Vol C Tables 4.2.6.8 and 6.1.1.4'

loop_
_geom_angle_atom_site_label_1
_geom_angle_atom_site_label_2
_geom_angle_atom_site_label_3
_geom_angle_site_symmetry_1
_geom_angle_site_symmetry_3
_geom_angle
_geom_angle_publ_flag
O1 P1 O3 . . 110.9(2) ?
O1 P1 O4 . 1_655 108.4(2) ?
O3 P1 O4 . 1_655 110.17(14) ?
O1 P1 O2 . 3_755 108.55(17) ?
O3 P1 O2 . 3_755 108.0(2) ?
O4 P1 O2 1_655 3_755 110.8(2) ?
O1 K1A O1 4_574 2_664 163.1(5) ?
O2 K1A O1 4_464 2_664 52.22(12) ?
O3 K1A O1 2_674 2_664 122.2(3) ?
O1 K1A O3 4_574 3_654 112.3(3) ?
O2 K1A O3 4_464 3_654 106.1(2) ?
O3 K1A O3 2_674 3_654 80.42(17) ?
O1 K1A O3 2_664 3_654 55.08(15) ?
O1 K1A O5 4_574 4_564 83.5(3) ?
O2 K1A O5 4_464 4_564 81.4(2) ?
O3 K1A O5 2_674 4_564 143.1(3) ?
O1 K1A O5 2_664 4_564 91.1(3) ?
O3 K1A O5 3_654 4_564 111.7(4) ?
O1 K1A O2 4_574 2_674 63.37(16) ?
O2 K1A O2 4_464 2_674 154.8(3) ?
O3 K1A O2 2_674 2_674 57.92(13) ?
O1 K1A O2 2_664 2_674 102.6(3) ?
O3 K1A O2 3_654 2_674 49.03(15) ?
O5 K1A O2 4_564 2_674 102.7(4) ?
O1 K1A O5 4_574 2_664 110.0(4) ?
O2 K1A O5 4_464 2_664 88.7(2) ?
O3 K1A O5 2_674 2_664 131.4(3) ?
O1 K1A O5 2_664 2_664 54.89(19) ?
O3 K1A O5 3_654 2_664 58.8(2) ?
O5 K1A O5 4_564 2_664 53.5(2) ?
O2 K1A O5 2_674 2_664 74.8(3) ?
O2 K1B O3 4_464 2_674 157.4(12) ?
O2 K1B O1 4_464 4_574 138.6(9) ?
O3 K1B O1 2_674 4_574 61.2(3) ?
O2 K1B O4 4_464 4_464 58.8(5) ?
O3 K1B O4 2_674 4_464 103.1(10) ?
O1 K1B O4 4_574 4_464 123.3(11) ?
O2 K1B O1 4_464 2_664 51.2(4) ?
O3 K1B O1 2_674 2_664 126.4(11) ?
O1 K1B O1 4_574 2_664 137.0(13) ?
O4 K1B O1 4_464 2_664 97.5(5) ?
O2 K1B O3 4_464 3_654 102.2(8) ?
O3 K1B O3 2_674 3_654 79.6(7) ?
O1 K1B O3 4_574 3_654 100.1(8) ?
O4 K1B O3 4_464 3_654 132.4(8) ?
O1 K1B O3 2_664 3_654 51.0(5) ?
O2 K2A O1 4_464 4_574 141.9(3) ?
O2 K2A O4 4_464 4_464 59.99(17) ?
O1 K2A O4 4_574 4_464 130.3(6) ?
O2 K2A O2 4_464 . 162.7(6) ?
O1 K2A O2 4_574 . 52.19(12) ?
O4 K2A O2 4_464 . 122.2(3) ?
O2 K2A O4 4_464 . 112.1(3) ?
O1 K2A O4 4_574 . 105.9(2) ?
O4 K2A O4 4_464 . 80.48(18) ?
O2 K2A O4 . . 54.93(16) ?
O2 K2A O5 4_464 4_564 83.3(3) ?
O1 K2A O5 4_574 4_564 81.5(2) ?
O4 K2A O5 4_464 4_564 142.9(3) ?
O2 K2A O5 . 4_564 91.3(3) ?
O4 K2A O5 . 4_564 111.9(5) ?
O2 K2A O1 4_464 1_455 63.26(17) ?
O1 K2A O1 4_574 1_455 154.5(3) ?
O4 K2A O1 4_464 1_455 58.02(14) ?
O2 K2A O1 . 1_455 102.4(3) ?
O4 K2A O1 . 1_455 48.97(16) ?
O5 K2A O1 4_564 1_455 102.8(5) ?
O2 K2A O5 4_464 . 109.7(5) ?
O1 K2A O5 4_574 . 88.5(3) ?
O4 K2A O5 4_464 . 131.6(3) ?
O2 K2A O5 . . 54.9(2) ?
O4 K2A O5 . . 59.1(2) ?
O5 K2A O5 4_564 . 53.5(3) ?
O1 K2A O5 1_455 . 74.9(3) ?
O1 K2B O4 4_574 4_464 156.9(14) ?
O1 K2B O2 4_574 4_464 139.1(10) ?
O4 K2B O2 4_464 4_464 61.3(3) ?
O1 K2B O3 4_574 2_674 58.7(6) ?
O4 K2B O3 4_464 2_674 102.9(12) ?
O2 K2B O3 4_464 2_674 123.5(13) ?
O1 K2B O2 4_574 . 51.1(4) ?
O4 K2B O2 4_464 . 126.3(11) ?
O2 K2B O2 4_464 . 137.1(15) ?
O3 K2B O2 2_674 . 97.3(5) ?
O1 K2B O4 4_574 . 102.0(9) ?
O4 K2B O4 4_464 . 79.7(8) ?
O2 K2B O4 4_464 . 100.2(10) ?
O3 K2B O4 2_674 . 132.0(8) ?
O2 K2B O4 . . 50.9(6) ?
O5 Nb1 O5 3_655 . 93.97(9) ?
O5 Nb1 O4 3_655 . 91.86(13) ?
O5 Nb1 O4 . . 99.56(15) ?
O5 Nb1 O3 3_655 . 99.36(15) ?
O5 Nb1 O3 . . 91.70(13) ?
O4 Nb1 O3 . . 163.53(10) ?
O5 Nb1 O2 3_655 . 173.74(14) ?
O5 Nb1 O2 . . 88.9(2) ?
O4 Nb1 O2 . . 82.15(13) ?
O3 Nb1 O2 . . 86.13(14) ?
O5 Nb1 O1 3_655 3_655 88.8(2) ?
O5 Nb1 O1 . 3_655 173.55(14) ?
O4 Nb1 O1 . 3_655 86.18(13) ?
O3 Nb1 O1 . 3_655 82.08(13) ?
O2 Nb1 O1 . 3_655 89.02(10) ?

loop_
_geom_bond_atom_site_label_1
_geom_bond_atom_site_label_2
_geom_bond_site_symmetry_2
_geom_bond_distance
_geom_bond_publ_flag
P1 O1 . 1.531(5) ?
P1 O2 3_755 1.541(5) ?
P1 O3 . 1.535(3) ?
P1 O4 1_655 1.537(3) ?
Nb1 O1 3_655 2.116(5) ?
Nb1 O2 . 2.107(5) ?
Nb1 O3 . 2.059(3) ?
Nb1 O4 . 2.057(3) ?
Nb1 O5 3_655 1.888(4) ?
Nb1 O5 . 1.898(4) ?
K1A K1B . 0.70(2) ?
K1A K2B . 1.58(3) ?
K1A K2A . 1.729(8) ?
K1B K2B . 1.21(3) ?
K2A K2B . 0.69(3) ?
K1B K2A . 1.58(3) ?
K1B K2B 4_464 2.53(2) ?
K1B K2A 4_464 2.89(3) ?
K1A K2B 4_464 2.91(3) ?
K2A K1B 3_665 2.89(3) ?
K2B K1B 3_665 2.53(2) ?
K2B K1A 3_665 2.91(3) ?
K1A O1 4_574 2.593(6) ?
K1A O2 4_464 2.713(7) ?
K1A O3 2_674 2.867(9) ?
K1A O1 2_664 2.935(7) ?
K1A O3 3_654 2.993(7) ?
K1A O5 4_564 3.002(12) ?
K1A O2 2_674 3.004(9) ?
K1A O5 2_664 3.138(13) ?
K2A O2 4_464 2.592(7) ?
K2A O1 4_574 2.709(8) ?
K2A O4 4_464 2.862(10) ?
K2A O2 . 2.941(7) ?
K2A O4 . 2.990(7) ?
K2A O5 4_564 3.008(14) ?
K2A O1 1_455 3.012(9) ?
K2A O5 . 3.134(15) ?
K1B O2 4_464 2.572(11) ?
K1B O3 2_674 2.591(13) ?
K1B O1 4_574 2.784(18) ?
K1B O4 4_464 2.96(3) ?
K1B O1 2_664 3.09(3) ?
K1B O3 3_654 3.26(3) ?
K1B O2 2_674 3.37(3) ?
K2B O1 4_574 2.574(13) ?
K2B O1 1_455 3.37(3) ?
K2B O2 4_464 2.773(19) ?
K2B O2 . 3.10(3) ?
K2B O3 2_674 2.97(4) ?
K2B O4 4_464 2.586(15) ?
K2B O4 . 3.26(4) ?
